data_7022955
loop_
_publ_author_name
'Taddei, Marco'
'Vivani, Riccardo'
'Costantino, Ferdinando'

_publ_section_title
;
 On the role of non-covalent interactions in the assembly of 3D zirconium
 methyl- and ethyl-N,N-bis phosphonates.
;
_journal_issue 26
_journal_name_full 'Dalton transactions (Cambridge, England : 2003)'
_journal_page_first 9671
_journal_page_last 9678
_journal_paper_doi 10.1039/c3dt50400j
_journal_volume 42
_journal_year 2013
_chemical_formula_moiety ZrF2[(O3PCH2)2NHCH3]
_chemical_formula_sum 'C3 F N O6 P2 Zr'
_chemical_formula_weight 318.20
_chemical_name_common 1
_space_group_IT_number 2
_symmetry_cell_setting triclinic
_symmetry_space_group_name_Hall '-P 1'
_symmetry_space_group_name_H-M 'P -1'
_audit_creation_method 'from EXP file using GSAS2CIF'
_cell_angle_alpha 84.869(1)
_cell_angle_beta 88.183(1)
_cell_angle_gamma 72.651(1)
_cell_formula_units_Z 2
_cell_length_a 5.25279(9)
_cell_length_b 8.5405(1)
_cell_length_c 10.8457(2)
_cell_measurement_temperature 298
_cell_volume 462.551(13)
_computing_structure_refinement GSAS
_diffrn_ambient_temperature 298
_diffrn_radiation_polarisn_ratio 0.75
_diffrn_radiation_probe x-ray
_exptl_absorpt_correction_T_max 1.00000
_exptl_absorpt_correction_T_min 1.00000
_exptl_absorpt_process_details
; GSAS Absorption/surface roughness correction: function number 0
No correction is applied.
;
_pd_calc_method 'Rietveld Refinement'
_pd_meas_2theta_range_inc 0.02
_pd_meas_2theta_range_max 140.0
_pd_meas_2theta_range_min 5.0
_pd_phase_name 1
_pd_proc_2theta_range_inc 0.02
_pd_proc_2theta_range_max 139.99129
_pd_proc_2theta_range_min 4.99129
_pd_proc_info_datetime 2011-12-12T11:01:33
_pd_proc_ls_background_function
; GSAS Background function number 1 with 12 terms.
Shifted Chebyshev function of 1st kind
1: 320.059 2: -48.2585 3: 80.1247 4: 7.90565
5: -1.38748 6: 10.9692 7: -9.34426 8: 24.1782
9: -23.0867 10: -1.16022 11: 3.32297 12: -13.1886
;
_pd_proc_ls_peak_cutoff 0.00500
_pd_proc_ls_pref_orient_corr
; March-Dollase
AXIS 1 Ratio= 0.93840 h= 1.000 k= 2.000 l= 0.000
Prefered orientation correction range: Min= 0.90903, Max= 1.21016
;
_pd_proc_ls_profile_function
;
CW Profile function number 3 with 19 terms
Pseudovoigt profile coefficients as parameterized in
P. Thompson, D.E. Cox & J.B. Hastings (1987). J. Appl. Cryst.,20,79-83.
Asymmetry correction of L.W. Finger, D.E. Cox & A. P. Jephcoat (1994).
J. Appl. Cryst.,27,892-900.
Peak tails are ignored where the intensity is below 0.0050 times the peak
Aniso. broadening axis 0.0 0.0 1.0
;
_pd_proc_ls_prof_R_factor 0.0828
_pd_proc_ls_prof_wR_expected 0.0336
_pd_proc_ls_prof_wR_factor 0.1060
_refine_ls_goodness_of_fit_all 3.24
_refine_ls_matrix_type full
_refine_ls_number_parameters 66
_refine_ls_number_restraints 20
_refine_ls_R_Fsqd_factor 0.08601
_refine_ls_shift/su_max 0.09
_refine_ls_shift/su_mean 0.02
_reflns_d_resolution_high 0.850
_reflns_d_resolution_low 6.246
_reflns_limit_h_max 6
_reflns_limit_h_min 0
_reflns_limit_k_max 10
_reflns_limit_k_min -9
_reflns_limit_l_max 12
_reflns_limit_l_min -12
_reflns_number_total 3103
_cod_data_source_file c3dt50400j.txt
_cod_data_source_block compound1
_cod_depositor_comments
;
The following automatic conversions were performed:

'_geom_bond_publ_flag' value 'N' changed to 'n' according to
/home/saulius/struct/CIF-dictionaries/cif_core.dic dictionary named
'cif_core.dic' version 2.4.2 from 2011-04-26 (58
times).

'_geom_angle_publ_flag' value 'N' changed to 'n' according
to /home/saulius/struct/CIF-dictionaries/cif_core.dic dictionary
named 'cif_core.dic' version 2.4.2 from 2011-04-26 (50 times).

Automatic conversion script
Id: cif_fix_values 1891 2012-01-12 08:04:46Z andrius 
;
_cod_original_cell_volume 462.55(1)
_cod_database_code 7022955
_gsas_exptl_extinct_corr_t_min 1.00000
_gsas_exptl_extinct_corr_t_max 1.00000

loop_
_symmetry_equiv_pos_site_id
_symmetry_equiv_pos_as_xyz
1 +x,+y,+z
-1 -x,-y,-z

loop_
_atom_site_type_symbol
_atom_site_label
_atom_site_fract_x
_atom_site_fract_y
_atom_site_fract_z
_atom_site_occupancy
_atom_site_thermal_displace_type
_atom_site_U_iso_or_equiv
_atom_site_site_symmetry_multiplicity
Zr Zr1 1.0 1.0 0.0 1.0 Uiso 0.0174(10) 1
Zr Zr2 0.5 1.0 0.5 1.0 Uiso 0.0215(10) 1
P P1 0.5443(11) 0.8796(6) 0.1867(5) 1.0 Uiso 0.0228(17) 2
P P2 1.1533(10) 0.7296(7) 0.5353(5) 1.0 Uiso 0.0217(18) 2
F F3 0.9954(16) 0.7859(10) -0.0491(7) 1.0 Uiso 0.0235(13) 2
O O1 0.3055(18) 0.8710(12) 0.1217(9) 1.0 Uiso 0.0235(13) 2
O O2 1.2529(18) 0.6115(11) 0.4385(9) 1.0 Uiso 0.0235(13) 2
O O3 0.7036(19) 0.9727(14) 0.1179(8) 1.0 Uiso 0.0235(13) 2
O O4 1.3514(18) 0.8210(12) 0.5657(8) 1.0 Uiso 0.0235(13) 2
O O5 0.8859(17) 0.8625(12) 0.5049(9) 1.0 Uiso 0.0235(13) 2
O O6 0.4429(20) 0.9321(13) 0.3218(8) 1.0 Uiso 0.0235(13) 2
N N1 1.3096(22) 0.4654(14) 0.7261(12) 1.0 Uiso 0.0235(13) 2
C C1 1.4738(27) 0.5297(20) 0.8010(14) 1.0 Uiso 0.0235(13) 2
C C2 1.0721(27) 0.6050(16) 0.6720(11) 1.0 Uiso 0.0235(13) 2
C C3 0.7790(25) 0.6696(11) 0.2183(13) 1.0 Uiso 0.0235(13) 2

loop_
_atom_type_symbol
_atom_type_number_in_cell
_atom_type_scat_dispersion_real
_atom_type_scat_dispersion_imag
_atom_type_scat_Cromer_Mann_a1
_atom_type_scat_Cromer_Mann_a2
_atom_type_scat_Cromer_Mann_a3
_atom_type_scat_Cromer_Mann_a4
_atom_type_scat_Cromer_Mann_b1
_atom_type_scat_Cromer_Mann_b2
_atom_type_scat_Cromer_Mann_b3
_atom_type_scat_Cromer_Mann_b4
_atom_type_scat_Cromer_Mann_c
_atom_type_scat_source
Zr 2.0 -0.314 2.245 17.8765 1.27618 10.9480 11.9160 5.41732 0.11762 3.65721 87.6627 2.06929 International_Tables_Vol_C
P 4.0 0.283 0.434 6.43450 1.90670 4.17910 27.1570 1.78000 0.52600 1.49080 68.1645 1.11490 International_Tables_Vol_C
F 2.0 0.069 0.053 3.53920 10.2825 2.64120 4.29440 1.51700 0.26150 1.02430 26.1476 0.27760 International_Tables_Vol_C
O 12.0 0.047 0.032 3.04850 13.2771 2.28680 5.70110 1.54630 0.32390 0.86700 32.9089 0.25080 International_Tables_Vol_C
N 2.0 0.029 0.018 12.2126 0.00570 3.13220 9.89330 2.01250 28.9975 1.16630 0.58260 -11.529 International_Tables_Vol_C
C 6.0 0.017 0.009 2.31000 20.8439 1.02000 10.2075 1.58860 0.56870 0.86500 51.6512 0.21560 International_Tables_Vol_C

loop_
_diffrn_radiation_wavelength
_diffrn_radiation_wavelength_wt
_diffrn_radiation_type
_diffrn_radiation_wavelength_id
1.540500 1.000 K\a~1~ 1
1.544300 0.500 K\a~2~ 2

loop_
_geom_angle_atom_site_label_1
_geom_angle_atom_site_label_2
_geom_angle_atom_site_label_3
_geom_angle
_geom_angle_site_symmetry_1
_geom_angle_site_symmetry_3
_geom_angle_publ_flag
F3 Zr1 F3 180.0 1_555 -1_775 n
F3 Zr1 O1 87.01(32) 1_555 1_655 n
F3 Zr1 O1 92.99(32) 1_555 -1_675 n
F3 Zr1 O3 83.4(4) 1_555 1_555 n
F3 Zr1 O3 96.6(4) 1_555 -1_775 n
F3 Zr1 O1 92.99(32) -1_775 1_655 n
F3 Zr1 O1 87.01(32) -1_775 -1_675 n
F3 Zr1 O3 96.6(4) -1_775 1_555 n
F3 Zr1 O3 83.4(4) -1_775 -1_775 n
O1 Zr1 O1 180.0 1_655 -1_675 n
O1 Zr1 O3 94.14(34) 1_655 1_555 n
O1 Zr1 O3 85.86(34) 1_655 -1_775 n
O1 Zr1 O3 85.86(34) -1_675 1_555 n
O1 Zr1 O3 94.14(34) -1_675 -1_775 n
O3 Zr1 O3 180.0 1_555 -1_775 n
O4 Zr2 O4 180.0 1_455 -1_776 n
O4 Zr2 O5 96.3(4) 1_455 1_555 n
O4 Zr2 O5 83.7(4) 1_455 -1_676 n
O4 Zr2 O6 86.14(33) 1_455 1_555 n
O4 Zr2 O6 93.86(33) 1_455 -1_676 n
O4 Zr2 O5 83.7(4) -1_776 1_555 n
O4 Zr2 O5 96.3(4) -1_776 -1_676 n
O4 Zr2 O6 93.86(33) -1_776 1_555 n
O4 Zr2 O6 86.14(33) -1_776 -1_676 n
O5 Zr2 O5 179.9604 1_555 -1_676 n
O5 Zr2 O6 92.7(4) 1_555 1_555 n
O5 Zr2 O6 87.3(4) 1_555 -1_676 n
O5 Zr2 O6 87.3(4) -1_676 1_555 n
O5 Zr2 O6 92.7(4) -1_676 -1_676 n
O6 Zr2 O6 180.0 1_555 -1_676 n
O1 P1 O3 115.5(7) 1_555 1_555 n
O1 P1 O6 105.6(6) 1_555 1_555 n
O1 P1 C3 110.0(7) 1_555 1_555 n
O3 P1 O6 117.2(6) 1_555 1_555 n
O3 P1 C3 104.5(7) 1_555 1_555 n
O6 P1 C3 103.2(7) 1_555 1_555 n
O2 P2 O4 113.5(6) 1_555 1_555 n
O2 P2 O5 114.9(6) 1_555 1_555 n
O2 P2 C2 105.4(7) 1_555 1_555 n
O4 P2 O5 106.6(6) 1_555 1_555 n
O4 P2 C2 112.6(7) 1_555 1_555 n
O5 P2 C2 103.6(6) 1_555 1_555 n
Zr1 O1 P1 144.4(6) 1_455 1_555 n
Zr1 O3 P1 154.6(8) 1_555 1_555 n
Zr2 O4 P2 142.3(6) 1_655 1_555 n
Zr2 O5 P2 164.8(7) 1_555 1_555 n
Zr2 O6 P1 152.7(6) 1_555 1_555 n
C1 N1 C2 110.6(9) 1_555 1_555 n
C1 N1 C3 117.4(11) 1_555 -1_766 n
C2 N1 C3 110.5(9) 1_555 -1_766 n

loop_
_geom_bond_atom_site_label_1
_geom_bond_atom_site_label_2
_geom_bond_distance
_geom_bond_site_symmetry_2
_geom_bond_publ_flag
Zr1 F3 1.956(8) 1_555 n
Zr1 F3 1.956(8) -1_775 n
Zr1 O1 2.086(10) 1_655 n
Zr1 O1 2.086(10) -1_675 n
Zr1 O3 2.037(8) 1_555 n
Zr1 O3 2.037(8) -1_775 n
Zr2 O4 1.984(9) 1_455 n
Zr2 O4 1.984(9) -1_776 n
Zr2 O5 2.016(9) 1_555 n
Zr2 O5 2.016(9) -1_676 n
Zr2 O6 2.121(9) 1_555 n
Zr2 O6 2.121(9) -1_676 n
P1 O1 1.481(8) 1_555 n
P1 O3 1.463(7) 1_555 n
P1 O6 1.600(8) 1_555 n
P1 C3 1.858(8) 1_555 n
P2 O2 1.494(7) 1_555 n
P2 O4 1.534(8) 1_555 n
P2 O5 1.543(8) 1_555 n
P2 C2 1.861(8) 1_555 n
F3 Zr1 1.956(8) 1_555 n
F3 O3 2.656(12) 1_555 n
O1 Zr1 2.086(10) 1_455 n
O1 P1 1.481(8) 1_555 n
O1 O3 2.490(10) 1_555 n
O1 O6 2.456(10) 1_555 n
O2 P2 1.494(7) 1_555 n
O2 O4 2.532(10) 1_555 n
O2 O5 2.560(10) 1_555 n
O2 N1 2.819(15) -1_866 n
O3 Zr1 2.037(8) 1_555 n
O3 P1 1.463(7) 1_555 n
O3 F3 2.656(12) 1_555 n
O3 O1 2.490(10) 1_555 n
O3 O6 2.615(10) 1_555 n
O4 Zr2 1.984(9) 1_655 n
O4 P2 1.534(8) 1_555 n
O4 O2 2.532(10) 1_555 n
O4 O5 2.467(10) 1_555 n
O4 O5 2.670(14) -1_776 n
O5 Zr2 2.016(9) 1_555 n
O5 P2 1.543(8) 1_555 n
O5 O2 2.560(10) 1_555 n
O5 O4 2.467(10) 1_555 n
O5 O4 2.670(14) -1_776 n
O6 Zr2 2.121(9) 1_555 n
O6 P1 1.600(8) 1_555 n
O6 O1 2.456(10) 1_555 n
O6 O3 2.615(10) 1_555 n
N1 O2 2.819(15) -1_866 n
N1 C1 1.454(12) 1_555 n
N1 C2 1.535(12) 1_555 n
N1 C3 1.445(11) -1_766 n
C1 N1 1.454(12) 1_555 n
C2 P2 1.861(8) 1_555 n
C2 N1 1.535(12) 1_555 n
C3 P1 1.858(8) 1_555 n
C3 N1 1.445(11) -1_766 n
